data_4123858
loop_
_publ_author_name
'R\"osler, Sina'
'Obenauf, Johannes'
'Kempe, Rhett'

_publ_section_title
;
 A Highly Active and Easily Accessible Cobalt Catalyst for Selective
 Hydrogenation of C&#x2550;O Bonds.
;
_journal_issue 25
_journal_name_full 'Journal of the American Chemical Society'
_journal_page_first 7998
_journal_page_last 8001
_journal_paper_doi 10.1021/jacs.5b04349
_journal_volume 137
_journal_year 2015
_chemical_formula_sum 'C20 H41 Cl2 Co N5 O P2'
_chemical_formula_weight 559.35
_chemical_name_systematic
;
 ?
;
_space_group_crystal_system orthorhombic
_space_group_IT_number 19
_space_group_name_Hall 'P 2ac 2ab'
_space_group_name_H-M_alt 'P 21 21 21'
_symmetry_space_group_name_Hall 'P 2ac 2ab'
_symmetry_space_group_name_H-M 'P 21 21 21'
_atom_sites_solution_hydrogens mixed
_audit_creation_method SHELXL-2014
_cell_angle_alpha 90
_cell_angle_beta 90
_cell_angle_gamma 90
_cell_formula_units_Z 4
_cell_length_a 9.3814(2)
_cell_length_b 13.5379(3)
_cell_length_c 21.3231(6)
_cell_measurement_reflns_used 20615
_cell_measurement_temperature 133(2)
_cell_measurement_theta_max 30.04
_cell_measurement_theta_min 1.78
_cell_volume 2708.13(11)
_computing_cell_refinement STOE-XAREA
_computing_data_collection STOE-XAREA
_computing_data_reduction STOE-XAREA
_computing_structure_refinement 'SHELXL-2014 (Sheldrick, 2014)'
_computing_structure_solution direct
_diffrn_ambient_temperature 133(2)
_diffrn_measured_fraction_theta_full 0.980
_diffrn_measured_fraction_theta_max 0.952
_diffrn_measurement_device_type STOE-STADIVARI
_diffrn_measurement_method omega-scan
_diffrn_radiation_type MoK\a
_diffrn_radiation_wavelength 0.71073
_diffrn_reflns_av_R_equivalents 0.0783
_diffrn_reflns_av_unetI/netI 0.0890
_diffrn_reflns_laue_measured_fraction_full 0.980
_diffrn_reflns_laue_measured_fraction_max 0.952
_diffrn_reflns_limit_h_max 13
_diffrn_reflns_limit_h_min -12
_diffrn_reflns_limit_k_max 18
_diffrn_reflns_limit_k_min -15
_diffrn_reflns_limit_l_max 28
_diffrn_reflns_limit_l_min -26
_diffrn_reflns_number 19046
_diffrn_reflns_point_group_measured_fraction_full 0.963
_diffrn_reflns_point_group_measured_fraction_max 0.927
_diffrn_reflns_theta_full 26.000
_diffrn_reflns_theta_max 29.815
_diffrn_reflns_theta_min 1.782
_exptl_absorpt_coefficient_mu 0.971
_exptl_absorpt_correction_T_max 0.9573
_exptl_absorpt_correction_T_min 0.9560
_exptl_absorpt_correction_type numerical
_exptl_crystal_colour red
_exptl_crystal_density_diffrn 1.372
_exptl_crystal_description block
_exptl_crystal_F_000 1180
_exptl_crystal_size_max 0.167
_exptl_crystal_size_mid 0.121
_exptl_crystal_size_min 0.119
_refine_diff_density_max 0.936
_refine_diff_density_min -0.465
_refine_diff_density_rms 0.114
_refine_ls_abs_structure_details
;
 Flack x determined using 2007 quotients [(I+)-(I-)]/[(I+)+(I-)]
 (Parsons, Flack and Wagner, Acta Cryst. B69 (2013) 249-259).
;
_refine_ls_abs_structure_Flack -0.01(2)
_refine_ls_extinction_method none
_refine_ls_goodness_of_fit_ref 0.958
_refine_ls_hydrogen_treatment mixed
_refine_ls_matrix_type full
_refine_ls_number_parameters 297
_refine_ls_number_reflns 7192
_refine_ls_number_restraints 1
_refine_ls_restrained_S_all 0.958
_refine_ls_R_factor_all 0.0715
_refine_ls_R_factor_gt 0.0501
_refine_ls_shift/su_max 0.000
_refine_ls_shift/su_mean 0.000
_refine_ls_structure_factor_coef Fsqd
_refine_ls_weighting_details 'w=1/[\s^2^(Fo^2^)+(0.0643P)^2^] where P=(Fo^2^+2Fc^2^)/3'
_refine_ls_weighting_scheme calc
_refine_ls_wR_factor_gt 0.1133
_refine_ls_wR_factor_ref 0.1211
_reflns_Friedel_coverage 0.741
_reflns_friedel_fraction_full 0.940
_reflns_friedel_fraction_max 0.894
_reflns_number_gt 5512
_reflns_number_total 7192
_reflns_threshold_expression 'I > 2\s(I)'
_cod_data_source_file ja5b04349_si_002.cif
_cod_data_source_block shelx
_cod_depositor_comments 'Adding full bibliography for 4123856--4123860.cif.'
_cod_database_code 4123858
_shelx_space_group_comment
;
The symmetry employed for this shelxl refinement is uniquely defined
by the following loop, which should always be used as a source of
symmetry information in preference to the above space-group names.
They are only intended as comments.
;
_shelxl_version_number 2014-3

loop_
_space_group_symop_operation_xyz
'x, y, z'
'-x+1/2, -y, z+1/2'
'x+1/2, -y+1/2, -z'
'-x, y+1/2, -z+1/2'

loop_
_atom_site_label
_atom_site_type_symbol
_atom_site_fract_x
_atom_site_fract_y
_atom_site_fract_z
_atom_site_U_iso_or_equiv
_atom_site_adp_type
_atom_site_occupancy
_atom_site_site_symmetry_order
_atom_site_calc_flag
_atom_site_refinement_flags_posn
_atom_site_refinement_flags_adp
C1 C 0.9726(6) 0.9597(4) 0.1316(2) 0.0172(9) Uani 1 1 d . .
C2 C 0.9156(6) 1.0441(4) 0.0443(2) 0.0212(10) Uani 1 1 d . .
C3 C 0.8464(5) 0.8846(4) 0.0530(2) 0.0178(10) Uani 1 1 d . .
C4 C 0.9252(7) 1.1363(5) 0.0064(3) 0.0293(12) Uani 1 1 d . .
H4A H 1.0217 1.1428 -0.0107 0.044 Uiso 1 1 calc R U
H4B H 0.9040 1.1933 0.0330 0.044 Uiso 1 1 calc R U
H4C H 0.8564 1.1333 -0.0281 0.044 Uiso 1 1 calc R U
C5 C 0.5836(6) 0.6827(4) 0.0880(3) 0.0217(10) Uani 1 1 d . .
H5 H 0.5378 0.6857 0.0457 0.026 Uiso 1 1 calc R U
C6 C 0.5262(6) 0.7680(5) 0.1268(3) 0.0314(13) Uani 1 1 d . .
H6A H 0.4224 0.7622 0.1304 0.047 Uiso 1 1 calc R U
H6B H 0.5503 0.8306 0.1064 0.047 Uiso 1 1 calc R U
H6C H 0.5689 0.7662 0.1687 0.047 Uiso 1 1 calc R U
C7 C 0.5427(7) 0.5843(5) 0.1182(3) 0.0294(13) Uani 1 1 d . .
H7A H 0.5869 0.5794 0.1597 0.044 Uiso 1 1 calc R U
H7B H 0.5761 0.5298 0.0917 0.044 Uiso 1 1 calc R U
H7C H 0.4388 0.5807 0.1224 0.044 Uiso 1 1 calc R U
C8 C 0.8444(6) 0.6013(4) 0.0263(3) 0.0204(10) Uani 1 1 d . .
H8 H 0.9338 0.6273 0.0069 0.024 Uiso 1 1 calc R U
C9 C 0.7441(7) 0.5755(5) -0.0279(3) 0.0271(12) Uani 1 1 d . .
H9A H 0.7907 0.5277 -0.0557 0.041 Uiso 1 1 calc R U
H9B H 0.7214 0.6355 -0.0516 0.041 Uiso 1 1 calc R U
H9C H 0.6561 0.5467 -0.0112 0.041 Uiso 1 1 calc R U
C10 C 0.8872(7) 0.5098(4) 0.0635(3) 0.0276(12) Uani 1 1 d . .
H10A H 0.8038 0.4839 0.0858 0.041 Uiso 1 1 calc R U
H10B H 0.9613 0.5274 0.0939 0.041 Uiso 1 1 calc R U
H10C H 0.9239 0.4593 0.0348 0.041 Uiso 1 1 calc R U
C11 C 0.9391(6) 0.8831(4) 0.3009(2) 0.0228(11) Uani 1 1 d . .
H11 H 0.9886 0.9446 0.3150 0.027 Uiso 1 1 calc R U
C12 C 0.7838(7) 0.9102(5) 0.2869(3) 0.0353(14) Uani 1 1 d . .
H12A H 0.7308 0.8504 0.2755 0.053 Uiso 1 1 calc R U
H12B H 0.7806 0.9572 0.2520 0.053 Uiso 1 1 calc R U
H12C H 0.7407 0.9402 0.3241 0.053 Uiso 1 1 calc R U
C13 C 0.9497(7) 0.8080(5) 0.3541(3) 0.0315(13) Uani 1 1 d . .
H13A H 0.8930 0.8307 0.3898 0.047 Uiso 1 1 calc R U
H13B H 1.0495 0.8009 0.3668 0.047 Uiso 1 1 calc R U
H13C H 0.9133 0.7440 0.3396 0.047 Uiso 1 1 calc R U
C14 C 1.2109(6) 0.8080(4) 0.2437(3) 0.0216(10) Uani 1 1 d . .
H14 H 1.2610 0.8121 0.2024 0.026 Uiso 1 1 calc R U
C15 C 1.2228(7) 0.7001(5) 0.2644(3) 0.0297(12) Uani 1 1 d . .
H15A H 1.3232 0.6800 0.2641 0.045 Uiso 1 1 calc R U
H15B H 1.1687 0.6582 0.2354 0.045 Uiso 1 1 calc R U
H15C H 1.1842 0.6930 0.3068 0.045 Uiso 1 1 calc R U
C16 C 1.2913(6) 0.8770(5) 0.2875(3) 0.0294(13) Uani 1 1 d . .
H16A H 1.2546 0.8694 0.3303 0.044 Uiso 1 1 calc R U
H16B H 1.2779 0.9455 0.2737 0.044 Uiso 1 1 calc R U
H16C H 1.3930 0.8606 0.2867 0.044 Uiso 1 1 calc R U
C17 C 0.8600(8) 0.3619(6) 0.8638(4) 0.0427(17) Uani 1 1 d . .
H17A H 0.7589 0.3825 0.8661 0.051 Uiso 1 1 calc R U
H17B H 0.8678 0.3043 0.8355 0.051 Uiso 1 1 calc R U
C18 C 0.9534(7) 0.4469(5) 0.8406(3) 0.0355(14) Uani 1 1 d . .
H18A H 0.9008 0.5102 0.8420 0.043 Uiso 1 1 calc R U
H18B H 0.9860 0.4348 0.7971 0.043 Uiso 1 1 calc R U
C19 C 1.0793(7) 0.4481(5) 0.8861(3) 0.0348(14) Uani 1 1 d . .
H19A H 1.1710 0.4500 0.8631 0.042 Uiso 1 1 calc R U
H19B H 1.0740 0.5058 0.9145 0.042 Uiso 1 1 calc R U
C20 C 1.0639(7) 0.3533(5) 0.9219(3) 0.0372(15) Uani 1 1 d . .
H20A H 1.1111 0.2982 0.8996 0.045 Uiso 1 1 calc R U
H20B H 1.1058 0.3594 0.9644 0.045 Uiso 1 1 calc R U
N1 N 0.9051(5) 0.8764(3) 0.11066(19) 0.0165(8) Uani 1 1 d . .
N2 N 1.0358(5) 0.9513(4) 0.1882(2) 0.0207(9) Uani 1 1 d D .
N3 N 0.7804(5) 0.8025(3) 0.0311(2) 0.0193(8) Uani 1 1 d D .
N4 N 0.8485(5) 0.9665(4) 0.0180(2) 0.0212(9) Uani 1 1 d . .
N5 N 0.9768(5) 1.0450(3) 0.1011(2) 0.0203(9) Uani 1 1 d . .
Cl1 Cl 1.12513(13) 0.69747(10) 0.10552(6) 0.0225(3) Uani 1 1 d . .
Cl2 Cl 0.84314(14) 0.63526(10) 0.22389(6) 0.0239(3) Uani 1 1 d . .
Co1 Co 0.90787(7) 0.75420(5) 0.15678(3) 0.01563(15) Uani 1 1 d . .
O1 O 0.9135(6) 0.3380(4) 0.9254(3) 0.0452(12) Uani 1 1 d . .
P1 P 1.02506(14) 0.84202(10) 0.22802(6) 0.0176(3) Uani 1 1 d . .
P2 P 0.77636(13) 0.69968(10) 0.07746(6) 0.0165(2) Uani 1 1 d . .
H2N H 1.055(8) 0.997(4) 0.203(3) 0.03(2) Uiso 1 1 d D .
H3N H 0.759(6) 0.806(5) -0.002(3) 0.012(15) Uiso 1 1 d D .

loop_
_atom_site_aniso_label
_atom_site_aniso_U_11
_atom_site_aniso_U_22
_atom_site_aniso_U_33
_atom_site_aniso_U_23
_atom_site_aniso_U_13
_atom_site_aniso_U_12
C1 0.017(2) 0.015(2) 0.020(2) -0.0001(19) 0.0009(19) -0.0002(19)
C2 0.021(2) 0.019(2) 0.024(2) 0.004(2) 0.001(2) 0.004(2)
C3 0.013(2) 0.022(3) 0.018(2) -0.0011(19) 0.0009(18) 0.0010(18)
C4 0.036(3) 0.025(3) 0.027(3) 0.006(2) 0.000(2) 0.000(2)
C5 0.016(2) 0.024(3) 0.025(2) 0.003(2) -0.002(2) -0.0029(19)
C6 0.023(3) 0.032(3) 0.040(3) -0.005(3) 0.002(2) 0.003(2)
C7 0.028(3) 0.026(3) 0.034(3) 0.004(2) -0.003(2) -0.010(2)
C8 0.022(2) 0.020(3) 0.019(2) -0.002(2) -0.001(2) 0.000(2)
C9 0.031(3) 0.026(3) 0.025(3) -0.005(2) -0.005(2) 0.002(2)
C10 0.033(3) 0.022(3) 0.028(3) 0.000(2) -0.004(2) 0.004(2)
C11 0.027(3) 0.024(3) 0.017(2) -0.003(2) 0.0020(19) -0.003(2)
C12 0.030(3) 0.042(4) 0.034(3) -0.001(3) 0.007(3) 0.007(3)
C13 0.039(3) 0.032(3) 0.024(3) 0.003(2) 0.001(2) -0.006(3)
C14 0.018(2) 0.023(3) 0.023(2) -0.001(2) -0.0014(19) 0.003(2)
C15 0.029(3) 0.027(3) 0.033(3) -0.001(3) -0.009(2) 0.006(2)
C16 0.022(3) 0.032(3) 0.034(3) -0.004(3) -0.008(2) 0.001(2)
C17 0.038(4) 0.038(4) 0.052(4) -0.005(3) -0.011(3) -0.005(3)
C18 0.036(3) 0.041(4) 0.030(3) 0.000(3) -0.004(3) 0.005(3)
C19 0.031(3) 0.033(3) 0.040(3) -0.002(3) -0.005(3) -0.004(3)
C20 0.031(3) 0.040(4) 0.041(4) 0.004(3) -0.006(3) 0.006(3)
N1 0.0158(17) 0.0165(19) 0.0172(18) -0.0016(15) -0.0008(16) 0.0000(16)
N2 0.022(2) 0.017(2) 0.023(2) -0.0017(19) -0.0040(18) -0.0016(18)
N3 0.022(2) 0.022(2) 0.015(2) 0.0004(18) -0.0053(17) -0.0015(18)
N4 0.020(2) 0.021(2) 0.023(2) 0.0036(18) 0.0016(18) 0.0019(17)
N5 0.021(2) 0.018(2) 0.023(2) 0.0001(18) 0.0015(18) 0.0002(17)
Cl1 0.0178(5) 0.0295(7) 0.0201(5) -0.0021(5) 0.0021(4) 0.0011(5)
Cl2 0.0275(6) 0.0221(6) 0.0222(6) 0.0058(5) -0.0021(5) -0.0044(5)
Co1 0.0159(3) 0.0158(3) 0.0151(3) 0.0005(3) -0.0007(2) -0.0009(3)
O1 0.043(3) 0.038(3) 0.054(3) 0.010(2) 0.003(3) -0.005(2)
P1 0.0186(6) 0.0171(6) 0.0171(6) -0.0002(5) -0.0012(5) -0.0011(5)
P2 0.0152(5) 0.0174(6) 0.0168(6) 0.0000(5) -0.0016(4) -0.0011(5)

loop_
_atom_type_symbol
_atom_type_description
_atom_type_scat_dispersion_real
_atom_type_scat_dispersion_imag
_atom_type_scat_source
C C 0.0033 0.0016 'International Tables Vol C Tables 4.2.6.8 and 6.1.1.4'
H H 0.0000 0.0000 'International Tables Vol C Tables 4.2.6.8 and 6.1.1.4'
N N 0.0061 0.0033 'International Tables Vol C Tables 4.2.6.8 and 6.1.1.4'
Cl Cl 0.1484 0.1585 'International Tables Vol C Tables 4.2.6.8 and 6.1.1.4'
Co Co 0.3494 0.9721 'International Tables Vol C Tables 4.2.6.8 and 6.1.1.4'
O O 0.0106 0.0060 'International Tables Vol C Tables 4.2.6.8 and 6.1.1.4'
P P 0.1023 0.0942 'International Tables Vol C Tables 4.2.6.8 and 6.1.1.4'

loop_
_geom_angle_atom_site_label_1
_geom_angle_atom_site_label_2
_geom_angle_atom_site_label_3
_geom_angle
N5 C1 N2 120.0(5)
N5 C1 N1 124.8(4)
N2 C1 N1 115.2(5)
N5 C2 N4 125.8(5)
N5 C2 C4 117.2(5)
N4 C2 C4 117.0(5)
N4 C3 N1 124.8(5)
N4 C3 N3 119.6(5)
N1 C3 N3 115.6(5)
C6 C5 C7 110.1(5)
C6 C5 P2 108.7(4)
C7 C5 P2 114.1(4)
C10 C8 C9 111.7(5)
C10 C8 P2 111.8(4)
C9 C8 P2 113.6(4)
C13 C11 C12 111.5(5)
C13 C11 P1 113.4(4)
C12 C11 P1 108.9(4)
C16 C14 C15 111.9(5)
C16 C14 P1 115.4(4)
C15 C14 P1 111.2(4)
O1 C17 C18 105.4(5)
C17 C18 C19 104.2(6)
C20 C19 C18 103.9(5)
O1 C20 C19 104.2(5)
C3 N1 C1 114.7(4)
C3 N1 Co1 122.7(4)
C1 N1 Co1 122.4(3)
C1 N2 P1 119.5(4)
C3 N3 P2 118.6(4)
C3 N4 C2 114.8(4)
C1 N5 C2 115.0(5)
N1 Co1 P2 83.63(13)
N1 Co1 P1 84.03(13)
P2 Co1 P1 167.04(6)
N1 Co1 Cl2 160.30(13)
P2 Co1 Cl2 95.58(5)
P1 Co1 Cl2 94.71(5)
N1 Co1 Cl1 93.03(13)
P2 Co1 Cl1 91.05(5)
P1 Co1 Cl1 93.52(5)
Cl2 Co1 Cl1 106.68(6)
C20 O1 C17 105.4(5)
N2 P1 C14 104.6(3)
N2 P1 C11 100.7(3)
C14 P1 C11 109.8(3)
N2 P1 Co1 98.76(17)
C14 P1 Co1 117.44(19)
C11 P1 Co1 121.56(19)
N3 P2 C8 103.9(2)
N3 P2 C5 101.2(2)
C8 P2 C5 108.9(2)
N3 P2 Co1 99.09(16)
C8 P2 Co1 120.03(18)
C5 P2 Co1 119.71(18)

loop_
_geom_bond_atom_site_label_1
_geom_bond_atom_site_label_2
_geom_bond_distance
C1 N5 1.327(7)
C1 N2 1.348(7)
C1 N1 1.368(6)
C2 N5 1.339(7)
C2 N4 1.347(7)
C2 C4 1.490(8)
C3 N4 1.338(7)
C3 N1 1.351(6)
C3 N3 1.356(7)
C5 C6 1.520(8)
C5 C7 1.528(8)
C5 P2 1.836(5)
C8 C10 1.524(8)
C8 C9 1.532(8)
C8 P2 1.836(6)
C11 C13 1.525(8)
C11 C12 1.531(9)
C11 P1 1.838(6)
C14 C16 1.521(8)
C14 C15 1.530(8)
C14 P1 1.834(5)
C17 O1 1.441(10)
C17 C18 1.528(11)
C18 C19 1.529(9)
C19 C20 1.500(10)
C20 O1 1.428(8)
N1 Co1 1.924(4)
N2 P1 1.709(5)
N3 P2 1.708(5)
Cl1 Co1 2.4370(13)
Cl2 Co1 2.2382(14)
Co1 P2 2.2198(14)
Co1 P1 2.2204(14)
